data_1511086
loop_
_publ_author_name
'Schaefer, J.'
'Bluhm, K.'

_publ_section_title
;
 Zur Kristallstruktur von Cu2 M (B O3) O2 (M= Fe3+, Ga3+)
;
_journal_name_full 'Zeitschrift fuer Anorganische und Allgemeine Chemie'
_journal_page_first 571
_journal_page_last 575
_journal_paper_doi 10.1002/zaac.19956210414
_journal_volume 621
_journal_year 1995
_chemical_formula_sum 'B Cu2 Ga O5'
_chemical_name_systematic 'Cu2 Ga (B O3) O2'
_space_group_IT_number 14
_symmetry_space_group_name_Hall '-P 2ybc'
_symmetry_space_group_name_H-M 'P 1 21/c 1'
_cell_angle_alpha 90
_cell_angle_beta 97.91
_cell_angle_gamma 90
_cell_formula_units_Z 4
_cell_length_a 3.1146
_cell_length_b 11.921
_cell_length_c 9.477
_cell_volume 348.525
_citation_journal_id_ASTM ZAACAB
_cod_data_source_file boron0-1_185.cif
_cod_data_source_block B1Cu2Ga1O5
_cod_original_formula_sum 'B1 Cu2 Ga1 O5'
_cod_database_code 1511086

loop_
_symmetry_equiv_pos_as_xyz
x,y,z
-x,y+1/2,-z+1/2
-x,-y,-z
x,-y-1/2,z-1/2

loop_
_atom_site_label
_atom_site_type_symbol
_atom_site_fract_x
_atom_site_fract_y
_atom_site_fract_z
_atom_site_occupancy
_atom_site_U_iso_or_equiv
Cu3 Cu+2 0 0.5 0 0.4 0.0
B1 B+3 0.9639 0.3636 0.7361 1 0.0
Ga4 Ga+3 0.0714 0.61906 0.72792 0.7 0.0
O4 O-2 0.5093 0.423 0.1107 1 0.0
O5 O-2 0.915 0.2375 0.1667 1 0.0
Cu1 Cu+2 0.465 0.28048 0.0069 1 0.0
O1 O-2 0.5424 0.6439 0.6004 1 0.0
Ga3 Ga+3 0 0.5 0 0.6 0.0
O3 O-2 0.0053 0.3662 0.8815 1 0.0
O2 O-2 0.9723 0.4614 0.6569 1 0.0
Cu4 Cu+2 0.0714 0.61906 0.72792 0.3 0.0
Cu2 Cu+2 0.5 0.5 0.5 1 0.0
